data_2211701
loop_
_publ_author_name
'Xiao-Bao Chen'
'De-Qing Shi'

_publ_section_title
;<i>O</i>,<i>O</i>-Diethyl
 [({1-[(2-chlorothiazol-5-yl)methyl]-5-methyl-1<i>H</i>-1,2,3-triazol-4-yl}carbonyloxy)phenylmethyl]phosphonate
;
_journal_coeditor_code AT2175
_journal_issue 1
_journal_name_full 'Acta Crystallographica Section E'
_journal_page_first o158
_journal_page_last o160
_journal_paper_doi 10.1107/S1600536806051841
_journal_volume 63
_journal_year 2007
_chemical_formula_iupac 'C19 H22 Cl N4 O5 P S'
_chemical_formula_moiety 'C19 H22 Cl N4 O5 P S'
_chemical_formula_sum 'C19 H22 Cl N4 O5 P S'
_chemical_formula_weight 484.89
_chemical_name_systematic
;
O,O-Diethyl
[({1-[(2-chlorothiazol-5-yl)methyl]-5-methyl-1H-1,2,3-triazol-4-
yl}carbonyloxy)phenylmethyl]phosphonate
;
_space_group_IT_number 2
_symmetry_cell_setting triclinic
_symmetry_space_group_name_Hall '-P 1'
_symmetry_space_group_name_H-M 'P -1'
_atom_sites_solution_hydrogens geom
_atom_sites_solution_primary direct
_atom_sites_solution_secondary difmap
_cell_angle_alpha 97.715(2)
_cell_angle_beta 94.826(2)
_cell_angle_gamma 92.492(2)
_cell_formula_units_Z 2
_cell_length_a 8.7691(12)
_cell_length_b 9.3196(13)
_cell_length_c 14.389(2)
_cell_measurement_reflns_used 4452
_cell_measurement_temperature 298(2)
_cell_measurement_theta_max 27.07
_cell_measurement_theta_min 2.33
_cell_volume 1159.4(3)
_computing_cell_refinement 'SAINT (Bruker, 2000)'
_computing_data_collection 'SMART (Bruker, 2000)'
_computing_data_reduction SAINT
_computing_molecular_graphics 'SHELXTL (Bruker, 1997)'
_computing_publication_material SHELXTL
_computing_structure_refinement 'SHELXL97 (Sheldrick, 1997)'
_computing_structure_solution 'SHELXS97 (Sheldrick, 1997)'
_diffrn_ambient_temperature 298(2)
_diffrn_measured_fraction_theta_full 0.981
_diffrn_measured_fraction_theta_max 0.981
_diffrn_measurement_device_type 'Bruker SMART APEX CCD area-detector'
_diffrn_measurement_method '\f and \w'
_diffrn_radiation_monochromator graphite
_diffrn_radiation_source 'fine-focus sealed tube'
_diffrn_radiation_type MoK\a
_diffrn_radiation_wavelength 0.71073
_diffrn_reflns_av_R_equivalents 0.0195
_diffrn_reflns_av_sigmaI/netI 0.0299
_diffrn_reflns_limit_h_max 10
_diffrn_reflns_limit_h_min -10
_diffrn_reflns_limit_k_max 11
_diffrn_reflns_limit_k_min -11
_diffrn_reflns_limit_l_max 18
_diffrn_reflns_limit_l_min -18
_diffrn_reflns_number 8265
_diffrn_reflns_theta_full 26.50
_diffrn_reflns_theta_max 26.50
_diffrn_reflns_theta_min 2.33
_diffrn_standards_number 0
_exptl_absorpt_coefficient_mu 0.361
_exptl_absorpt_correction_T_max 0.8994
_exptl_absorpt_correction_T_min 0.8810
_exptl_absorpt_correction_type multi-scan
_exptl_absorpt_process_details '(SADABS; Sheldrick, 2001)'
_exptl_crystal_colour colourless
_exptl_crystal_density_diffrn 1.389
_exptl_crystal_density_method 'not measured'
_exptl_crystal_description block
_exptl_crystal_F_000 504
_exptl_crystal_size_max 0.36
_exptl_crystal_size_mid 0.30
_exptl_crystal_size_min 0.30
_refine_diff_density_max 0.431
_refine_diff_density_min -0.290
_refine_ls_extinction_method none
_refine_ls_goodness_of_fit_ref 1.085
_refine_ls_hydrogen_treatment constr
_refine_ls_matrix_type full
_refine_ls_number_parameters 323
_refine_ls_number_reflns 4709
_refine_ls_number_restraints 58
_refine_ls_restrained_S_all 1.110
_refine_ls_R_factor_all 0.0757
_refine_ls_R_factor_gt 0.0665
_refine_ls_shift/su_max 0.000
_refine_ls_shift/su_mean 0.000
_refine_ls_structure_factor_coef Fsqd
_refine_ls_weighting_details 'calc w = 1/[\s^2^(Fo^2^)+(0.1034P)^2^+0.3921P] where P=(Fo^2^+2Fc^2^)/3'
_refine_ls_weighting_scheme calc
_refine_ls_wR_factor_gt 0.1805
_refine_ls_wR_factor_ref 0.1893
_reflns_number_gt 3943
_reflns_number_total 4709
_reflns_threshold_expression I>2\s(I)
_cod_data_source_file at2175.cif
_cod_data_source_block I
_cod_database_code 2211701
_cod_database_fobs_code 2211701

loop_
_symmetry_equiv_pos_as_xyz
'x, y, z'
'-x, -y, -z'

loop_
_atom_site_type_symbol
_atom_site_label
_atom_site_fract_x
_atom_site_fract_y
_atom_site_fract_z
_atom_site_U_iso_or_equiv
_atom_site_adp_type
_atom_site_calc_flag
_atom_site_refinement_flags
_atom_site_occupancy
_atom_site_disorder_assembly
_atom_site_disorder_group
C C1 0.2465(4) 1.0292(3) -0.0667(2) 0.0602(7) Uani d . 1 . .
C C2 0.0964(4) 0.8478(3) -0.0493(2) 0.0627(7) Uani d . 1 . .
H H2 0.0223 0.7729 -0.0685 0.075 Uiso calc R 1 . .
C C3 0.1614(3) 0.8730(3) 0.0397(2) 0.0545(6) Uani d . 1 . .
C C4 0.1264(3) 0.7954(4) 0.1201(2) 0.0631(7) Uani d . 1 . .
H H4A 0.0948 0.8646 0.1703 0.076 Uiso calc R 1 . .
H H4B 0.0414 0.7250 0.0998 0.076 Uiso calc R 1 . .
C C5 0.3113(3) 0.5944(3) 0.12169(19) 0.0519(6) Uani d . 1 . .
C C6 0.4326(3) 0.5785(3) 0.18518(18) 0.0513(6) Uani d . 1 . .
C C7 0.2436(4) 0.5034(4) 0.0355(2) 0.0750(9) Uani d . 1 . .
H H7A 0.1383 0.4777 0.0422 0.112 Uiso calc R 1 . .
H H7B 0.2989 0.4170 0.0250 0.112 Uiso calc R 1 . .
H H7C 0.2492 0.5562 -0.0171 0.112 Uiso calc R 1 . .
C C8 0.5313(3) 0.4560(3) 0.18441(19) 0.0530(6) Uani d . 1 . .
C C9 0.7462(3) 0.3646(3) 0.2658(2) 0.0561(7) Uani d . 1 . .
H H9 0.7306 0.2905 0.2102 0.067 Uiso calc R 1 . .
C C10 0.7039(3) 0.2983(3) 0.3499(2) 0.0587(7) Uani d . 1 . .
C C11 0.6981(4) 0.1508(4) 0.3473(3) 0.0795(10) Uani d . 1 . .
H H11 0.7214 0.0920 0.2934 0.095 Uiso calc R 1 . .
C C12 0.6577(5) 0.0886(5) 0.4247(4) 0.1008(13) Uani d . 1 . .
H H12 0.6548 -0.0117 0.4226 0.121 Uiso calc R 1 . .
C C13 0.6223(5) 0.1728(6) 0.5035(3) 0.1001(13) Uani d . 1 . .
H H13 0.5954 0.1303 0.5551 0.120 Uiso calc R 1 . .
C C14 0.6263(6) 0.3183(6) 0.5068(3) 0.1027(14) Uani d . 1 . .
H H14 0.6021 0.3759 0.5610 0.123 Uiso calc R 1 . .
C C15 0.6661(5) 0.3824(4) 0.4302(3) 0.0841(11) Uani d . 1 . .
H H15 0.6673 0.4827 0.4328 0.101 Uiso calc R 1 . .
C C16 1.1942(8) 0.3268(11) 0.3267(8) 0.113(3) Uani d PDU 0.64 A 1
H H16A 1.2216 0.3708 0.3913 0.136 Uiso calc PR 0.64 A 1
H H16B 1.2450 0.3834 0.2852 0.136 Uiso calc PR 0.64 A 1
C C17 1.240(2) 0.1724(13) 0.3125(9) 0.125(4) Uani d PDU 0.64 A 1
H H17A 1.1953 0.1197 0.3572 0.187 Uiso calc PR 0.64 A 1
H H17B 1.3501 0.1708 0.3216 0.187 Uiso calc PR 0.64 A 1
H H17C 1.2056 0.1282 0.2498 0.187 Uiso calc PR 0.64 A 1
C C16' 1.1821(11) 0.2920(18) 0.2803(10) 0.088(4) Uani d PDU 0.36 A 2
H H16C 1.2425 0.3818 0.2806 0.106 Uiso calc PR 0.36 A 2
H H16D 1.1775 0.2367 0.2179 0.106 Uiso calc PR 0.36 A 2
C C17' 1.252(4) 0.206(3) 0.3527(14) 0.135(9) Uani d PDU 0.36 A 2
H H17D 1.2718 0.2675 0.4120 0.202 Uiso calc PR 0.36 A 2
H H17E 1.3461 0.1691 0.3329 0.202 Uiso calc PR 0.36 A 2
H H17F 1.1820 0.1267 0.3595 0.202 Uiso calc PR 0.36 A 2
C C18 0.9272(14) 0.7132(7) 0.3448(6) 0.128(3) Uani d PDU 0.70 A 1
H H18A 0.8252 0.7201 0.3144 0.153 Uiso calc PR 0.70 A 1
H H18B 1.0021 0.7490 0.3064 0.153 Uiso calc PR 0.70 A 1
C C19 0.9433(17) 0.7937(11) 0.4389(7) 0.187(5) Uani d PDU 0.70 A 1
H H19A 0.8486 0.8368 0.4520 0.281 Uiso calc PR 0.70 A 1
H H19B 1.0234 0.8685 0.4431 0.281 Uiso calc PR 0.70 A 1
H H19C 0.9687 0.7292 0.4839 0.281 Uiso calc PR 0.70 A 1
C C19' 0.976(2) 0.8624(14) 0.3869(15) 0.133(7) Uani d PDU 0.30 A 2
H H19D 0.8670 0.8692 0.3869 0.200 Uiso calc PR 0.30 A 2
H H19E 1.0118 0.9094 0.3368 0.200 Uiso calc PR 0.30 A 2
H H19F 1.0252 0.9088 0.4461 0.200 Uiso calc PR 0.30 A 2
C C18' 1.0125(18) 0.7086(10) 0.3730(13) 0.092(4) Uani d PDU 0.30 A 2
H H18C 1.0738 0.7074 0.3198 0.110 Uiso calc PR 0.30 A 2
H H18D 1.0869 0.7067 0.4266 0.110 Uiso calc PR 0.30 A 2
Cl Cl1 0.33443(12) 1.15961(11) -0.11998(8) 0.0897(3) Uani d . 1 . .
N N1 0.1444(3) 0.9374(3) -0.11069(18) 0.0671(7) Uani d . 1 . .
N N2 0.2566(3) 0.7208(3) 0.15670(17) 0.0551(6) Uani d . 1 . .
N N3 0.3394(3) 0.7806(3) 0.23785(18) 0.0661(7) Uani d . 1 . .
N N4 0.4462(3) 0.6944(3) 0.25507(17) 0.0618(6) Uani d . 1 . .
O O1 0.5118(3) 0.3454(3) 0.13098(19) 0.0850(7) Uani d . 1 . .
O O2 0.6488(2) 0.4833(2) 0.25108(15) 0.0643(5) Uani d . 1 . .
O O3 1.0331(3) 0.3211(3) 0.3053(2) 0.1000(9) Uani d D 1 . .
O O4 0.9536(3) 0.5655(3) 0.35945(18) 0.0884(7) Uani d D 1 . .
O O5 0.9768(3) 0.4945(3) 0.18466(19) 0.0911(8) Uani d . 1 . .
P P1 0.93898(10) 0.44675(9) 0.27217(6) 0.0657(3) Uani d . 1 A .
S S1 0.29328(9) 1.01822(9) 0.05014(6) 0.0677(3) Uani d . 1 . .

loop_
_atom_site_aniso_label
_atom_site_aniso_U_11
_atom_site_aniso_U_22
_atom_site_aniso_U_33
_atom_site_aniso_U_12
_atom_site_aniso_U_13
_atom_site_aniso_U_23
C1 0.0645(17) 0.0557(16) 0.0673(18) 0.0104(14) 0.0244(14) 0.0197(14)
C2 0.0650(18) 0.0561(16) 0.0688(18) 0.0034(13) 0.0134(14) 0.0100(14)
C3 0.0479(14) 0.0540(15) 0.0667(17) 0.0111(11) 0.0152(12) 0.0182(13)
C4 0.0539(16) 0.0692(18) 0.0739(19) 0.0133(13) 0.0196(14) 0.0261(15)
C5 0.0495(14) 0.0557(15) 0.0544(14) 0.0004(11) 0.0134(11) 0.0173(12)
C6 0.0548(15) 0.0528(15) 0.0493(14) -0.0008(11) 0.0105(11) 0.0161(11)
C7 0.069(2) 0.080(2) 0.072(2) 0.0074(16) -0.0043(16) 0.0040(17)
C8 0.0551(15) 0.0537(15) 0.0522(14) -0.0008(12) 0.0083(12) 0.0139(12)
C9 0.0543(15) 0.0564(16) 0.0579(15) 0.0069(12) 0.0060(12) 0.0073(12)
C10 0.0473(14) 0.0666(18) 0.0632(17) 0.0022(12) 0.0084(12) 0.0107(13)
C11 0.083(2) 0.068(2) 0.094(3) 0.0100(17) 0.030(2) 0.0204(18)
C12 0.101(3) 0.081(3) 0.132(4) 0.005(2) 0.028(3) 0.045(3)
C13 0.092(3) 0.124(4) 0.093(3) -0.015(3) 0.021(2) 0.046(3)
C14 0.121(4) 0.113(4) 0.074(2) -0.019(3) 0.035(2) 0.006(2)
C15 0.106(3) 0.072(2) 0.073(2) -0.010(2) 0.021(2) 0.0055(17)
C16 0.092(5) 0.125(6) 0.119(6) -0.006(4) -0.016(4) 0.027(5)
C17 0.112(8) 0.140(9) 0.123(8) 0.053(7) 0.001(8) 0.010(7)
C16' 0.071(6) 0.105(8) 0.088(7) 0.026(5) 0.011(5) 0.007(6)
C17' 0.098(10) 0.161(16) 0.137(16) 0.042(11) -0.022(13) -0.001(12)
C18 0.167(7) 0.092(5) 0.116(6) -0.028(5) -0.006(5) 0.009(4)
C19 0.247(12) 0.112(7) 0.193(11) 0.053(8) 0.013(9) -0.025(7)
C19' 0.145(14) 0.139(14) 0.111(12) -0.051(12) 0.009(10) 0.018(10)
C18' 0.082(7) 0.086(8) 0.100(8) -0.019(6) 0.016(6) -0.016(6)
Cl1 0.1005(7) 0.0797(6) 0.1012(7) 0.0016(5) 0.0355(5) 0.0419(5)
N1 0.0768(17) 0.0677(16) 0.0597(15) 0.0071(13) 0.0157(13) 0.0125(12)
N2 0.0533(13) 0.0597(14) 0.0582(13) 0.0049(10) 0.0162(10) 0.0215(11)
N3 0.0769(17) 0.0630(15) 0.0614(15) 0.0102(13) 0.0148(13) 0.0126(12)
N4 0.0707(16) 0.0615(15) 0.0554(13) 0.0076(12) 0.0097(11) 0.0118(11)
O1 0.0872(16) 0.0670(14) 0.0920(17) 0.0166(12) -0.0205(13) -0.0063(13)
O2 0.0679(13) 0.0559(11) 0.0674(12) 0.0119(10) -0.0047(10) 0.0064(9)
O3 0.0575(14) 0.099(2) 0.151(3) 0.0096(13) 0.0118(15) 0.0411(18)
O4 0.0985(19) 0.0842(17) 0.0785(16) -0.0138(14) 0.0004(13) 0.0081(13)
O5 0.0979(19) 0.0955(18) 0.0845(17) -0.0115(15) 0.0288(14) 0.0219(14)
P1 0.0600(5) 0.0680(5) 0.0710(5) 0.0000(4) 0.0104(4) 0.0149(4)
S1 0.0623(5) 0.0719(5) 0.0713(5) -0.0050(4) 0.0062(4) 0.0219(4)

loop_
_atom_type_symbol
_atom_type_description
_atom_type_scat_dispersion_real
_atom_type_scat_dispersion_imag
_atom_type_scat_source
C C 0.0033 0.0016 'International Tables Vol C Tables 4.2.6.8 and 6.1.1.4'
H H 0.0000 0.0000 'International Tables Vol C Tables 4.2.6.8 and 6.1.1.4'
N N 0.0061 0.0033 'International Tables Vol C Tables 4.2.6.8 and 6.1.1.4'
O O 0.0106 0.0060 'International Tables Vol C Tables 4.2.6.8 and 6.1.1.4'
S S 0.1246 0.1234 'International Tables Vol C Tables 4.2.6.8 and 6.1.1.4'
P P 0.1023 0.0942 'International Tables Vol C Tables 4.2.6.8 and 6.1.1.4'
Cl Cl 0.1484 0.1585 'International Tables Vol C Tables 4.2.6.8 and 6.1.1.4'

loop_
_geom_angle_atom_site_label_1
_geom_angle_atom_site_label_2
_geom_angle_atom_site_label_3
_geom_angle
_geom_angle_publ_flag
N1 C1 Cl1 122.4(2) ?
N1 C1 S1 117.2(2) ?
Cl1 C1 S1 120.4(2) ?
C3 C2 N1 117.1(3) ?
C3 C2 H2 121.5 ?
N1 C2 H2 121.5 ?
C2 C3 C4 127.7(3) ?
C2 C3 S1 109.0(2) ?
C4 C3 S1 123.3(2) ?
N2 C4 C3 113.0(2) ?
N2 C4 H4A 109.0 ?
C3 C4 H4A 109.0 ?
N2 C4 H4B 109.0 ?
C3 C4 H4B 109.0 ?
H4A C4 H4B 107.8 ?
N2 C5 C6 103.3(2) ?
N2 C5 C7 123.8(3) ?
C6 C5 C7 132.9(3) ?
N4 C6 C5 109.5(2) ?
N4 C6 C8 123.2(2) ?
C5 C6 C8 127.3(3) ?
C5 C7 H7A 109.5 ?
C5 C7 H7B 109.5 ?
H7A C7 H7B 109.5 ?
C5 C7 H7C 109.5 ?
H7A C7 H7C 109.5 ?
H7B C7 H7C 109.5 ?
O1 C8 O2 123.7(3) ?
O1 C8 C6 125.0(3) ?
O2 C8 C6 111.3(2) ?
O2 C9 C10 110.0(2) ?
O2 C9 P1 103.69(19) ?
C10 C9 P1 116.6(2) ?
O2 C9 H9 108.7 ?
C10 C9 H9 108.7 ?
P1 C9 H9 108.7 ?
C11 C10 C15 118.5(3) ?
C11 C10 C9 120.0(3) ?
C15 C10 C9 121.5(3) ?
C10 C11 C12 120.3(4) ?
C10 C11 H11 119.9 ?
C12 C11 H11 119.9 ?
C13 C12 C11 120.6(4) ?
C13 C12 H12 119.7 ?
C11 C12 H12 119.7 ?
C14 C13 C12 119.9(4) ?
C14 C13 H13 120.1 ?
C12 C13 H13 120.1 ?
C13 C14 C15 120.4(4) ?
C13 C14 H14 119.8 ?
C15 C14 H14 119.8 ?
C10 C15 C14 120.4(4) ?
C10 C15 H15 119.8 ?
C14 C15 H15 119.8 ?
O3 C16 C17 106.2(9) ?
O3 C16 H16A 110.5 ?
C17 C16 H16A 110.5 ?
O3 C16 H16B 110.5 ?
C17 C16 H16B 110.5 ?
H16A C16 H16B 108.7 ?
O3 C16' C17' 106.3(15) ?
O3 C16' H16C 110.5 ?
C17' C16' H16C 110.5 ?
O3 C16' H16D 110.5 ?
C17' C16' H16D 110.5 ?
H16C C16' H16D 108.7 ?
C16' C17' H17D 109.5 ?
C16' C17' H17E 109.5 ?
H17D C17' H17E 109.5 ?
C16' C17' H17F 109.5 ?
H17D C17' H17F 109.5 ?
H17E C17' H17F 109.5 ?
O4 C18 C19 104.2(7) ?
O4 C18 H18A 110.9 ?
C19 C18 H18A 110.9 ?
O4 C18 H18B 110.9 ?
C19 C18 H18B 110.9 ?
H18A C18 H18B 108.9 ?
C18' C19' H19D 109.5 ?
C18' C19' H19E 109.5 ?
H19D C19' H19E 109.5 ?
C18' C19' H19F 109.5 ?
H19D C19' H19F 109.5 ?
H19E C19' H19F 109.5 ?
O4 C18' C19' 145.7(14) ?
O4 C18' H18C 100.4 ?
C19' C18' H18C 100.4 ?
O4 C18' H18D 100.4 ?
C19' C18' H18D 100.4 ?
H18C C18' H18D 104.3 ?
C1 N1 C2 108.6(3) ?
C5 N2 N3 111.3(2) ?
C5 N2 C4 129.1(3) ?
N3 N2 C4 119.5(2) ?
N4 N3 N2 107.4(2) ?
N3 N4 C6 108.4(2) ?
C8 O2 C9 117.2(2) ?
C16' O3 C16 28.6(6) ?
C16' O3 P1 124.0(7) ?
C16 O3 P1 125.5(5) ?
C18' O4 C18 33.8(7) ?
C18' O4 P1 132.0(8) ?
C18 O4 P1 118.2(4) ?
O5 P1 O4 115.69(16) yes
O5 P1 O3 116.12(17) yes
O4 P1 O3 104.09(17) yes
O5 P1 C9 113.34(16) yes
O4 P1 C9 105.89(14) yes
O3 P1 C9 99.98(14) yes
C1 S1 C3 88.10(15) ?

loop_
_geom_bond_atom_site_label_1
_geom_bond_atom_site_label_2
_geom_bond_distance
_geom_bond_publ_flag
C1 N1 1.275(4) ?
C1 Cl1 1.711(3) ?
C1 S1 1.714(3) ?
C2 C3 1.343(4) ?
C2 N1 1.372(4) ?
C2 H2 0.9300 ?
C3 C4 1.490(4) ?
C3 S1 1.724(3) ?
C4 N2 1.459(4) ?
C4 H4A 0.9700 ?
C4 H4B 0.9700 ?
C5 N2 1.343(4) yes
C5 C6 1.369(4) ?
C5 C7 1.470(4) ?
C6 N4 1.367(4) yes
C6 C8 1.462(4) ?
C7 H7A 0.9600 ?
C7 H7B 0.9600 ?
C7 H7C 0.9600 ?
C8 O1 1.196(4) ?
C8 O2 1.338(3) ?
C9 O2 1.454(3) ?
C9 C10 1.497(4) ?
C9 P1 1.815(3) ?
C9 H9 0.9800 ?
C10 C11 1.369(5) ?
C10 C15 1.380(5) ?
C11 C12 1.387(5) ?
C11 H11 0.9300 ?
C12 C13 1.356(7) ?
C12 H12 0.9300 ?
C13 C14 1.349(7) ?
C13 H13 0.9300 ?
C14 C15 1.386(5) ?
C14 H14 0.9300 ?
C15 H15 0.9300 ?
C16 O3 1.418(7) ?
C16 C17 1.504(8) ?
C16 H16A 0.9700 ?
C16 H16B 0.9700 ?
C17 H17A 0.9600 ?
C17 H17B 0.9600 ?
C17 H17C 0.9600 ?
C16' O3 1.411(7) ?
C16' C17' 1.504(9) ?
C16' H16C 0.9700 ?
C16' H16D 0.9700 ?
C17' H17D 0.9600 ?
C17' H17E 0.9600 ?
C17' H17F 0.9600 ?
C18 O4 1.445(7) ?
C18 C19 1.450(8) ?
C18 H18A 0.9700 ?
C18 H18B 0.9700 ?
C19 H19A 0.9600 ?
C19 H19B 0.9600 ?
C19 H19C 0.9600 ?
C19' C18' 1.473(9) ?
C19' H19D 0.9600 ?
C19' H19E 0.9600 ?
C19' H19F 0.9600 ?
C18' O4 1.392(8) ?
C18' H18C 0.9700 ?
C18' H18D 0.9700 ?
N2 N3 1.360(4) ?
N3 N4 1.290(4) ?
O3 P1 1.564(3) ?
O4 P1 1.551(3) ?
O5 P1 1.450(3) ?

loop_
_geom_hbond_atom_site_label_D
_geom_hbond_atom_site_label_H
_geom_hbond_atom_site_label_A
_geom_hbond_site_symmetry_A
_geom_hbond_distance_DH
_geom_hbond_distance_HA
_geom_hbond_distance_DA
_geom_hbond_angle_DHA
C7 H7B O1 . 0.96 2.48 3.145(4) 126.2
C7 H7A O5 1_455 0.96 2.58 3.311(5) 133.2

loop_
_geom_torsion_atom_site_label_1
_geom_torsion_atom_site_label_2
_geom_torsion_atom_site_label_3
_geom_torsion_atom_site_label_4
_geom_torsion
N1 C2 C3 C4 177.9(3)
N1 C2 C3 S1 -0.2(3)
C2 C3 C4 N2 117.2(3)
S1 C3 C4 N2 -64.9(3)
N2 C5 C6 N4 0.0(3)
C7 C5 C6 N4 -178.8(3)
N2 C5 C6 C8 177.2(2)
C7 C5 C6 C8 -1.6(5)
N4 C6 C8 O1 170.7(3)
C5 C6 C8 O1 -6.1(5)
N4 C6 C8 O2 -10.0(4)
C5 C6 C8 O2 173.3(2)
O2 C9 C10 C11 138.6(3)
P1 C9 C10 C11 -103.7(3)
O2 C9 C10 C15 -39.6(4)
P1 C9 C10 C15 78.1(3)
C15 C10 C11 C12 -1.2(6)
C9 C10 C11 C12 -179.4(3)
C10 C11 C12 C13 0.5(7)
C11 C12 C13 C14 0.0(8)
C12 C13 C14 C15 0.1(8)
C11 C10 C15 C14 1.3(6)
C9 C10 C15 C14 179.5(4)
C13 C14 C15 C10 -0.8(7)
Cl1 C1 N1 C2 179.9(2)
S1 C1 N1 C2 -0.4(3)
C3 C2 N1 C1 0.4(4)
C6 C5 N2 N3 -0.1(3)
C7 C5 N2 N3 178.9(3)
C6 C5 N2 C4 -179.6(2)
C7 C5 N2 C4 -0.7(4)
C3 C4 N2 C5 -78.0(4)
C3 C4 N2 N3 102.5(3)
C5 N2 N3 N4 0.1(3)
C4 N2 N3 N4 179.7(2)
N2 N3 N4 C6 -0.1(3)
C5 C6 N4 N3 0.0(3)
C8 C6 N4 N3 -177.3(2)
O1 C8 O2 C9 -7.7(4)
C6 C8 O2 C9 173.0(2)
C10 C9 O2 C8 -100.4(3)
P1 C9 O2 C8 134.1(2)
C17' C16' O3 C16 55.9(19)
C17' C16' O3 P1 159.0(12)
C17 C16 O3 C16' -58.1(18)
C17 C16 O3 P1 -155.3(7)
C19' C18' O4 C18 30(2)
C19' C18' O4 P1 108(3)
C19 C18 O4 C18' -57.9(15)
C19 C18 O4 P1 177.8(7)
C18' O4 P1 O5 -8.1(10)
C18 O4 P1 O5 30.1(6)
C18' O4 P1 O3 120.6(10)
C18 O4 P1 O3 158.7(6)
C18' O4 P1 C9 -134.5(10)
C18 O4 P1 C9 -96.4(6)
C16' O3 P1 O5 25.8(8)
C16 O3 P1 O5 60.8(6)
C16' O3 P1 O4 -102.6(8)
C16 O3 P1 O4 -67.6(6)
C16' O3 P1 C9 148.1(8)
C16 O3 P1 C9 -176.9(6)
O2 C9 P1 O5 -65.2(2)
C10 C9 P1 O5 173.7(2)
O2 C9 P1 O4 62.7(2)
C10 C9 P1 O4 -58.4(2)
O2 C9 P1 O3 170.5(2)
C10 C9 P1 O3 49.5(3)
N1 C1 S1 C3 0.2(2)
Cl1 C1 S1 C3 179.94(19)
C2 C3 S1 C1 0.0(2)
C4 C3 S1 C1 -178.2(2)
